data_7212731
loop_
_publ_author_name
'Zhou, Yu'
'Zhai, Yun'
'Li, Jian'
'Ye, Deju'
'Jiang, Hualiang'
'Liu, Hong'

_publ_section_title
;
 Metal-free tandem reaction in water: An efficient and regioselective
 synthesis of 3-hydroxyisoindolin-1-ones
;
_journal_issue 8
_journal_name_full 'Green Chemistry'
_journal_page_first 1397
_journal_paper_doi 10.1039/c004745g
_journal_volume 12
_journal_year 2010
_chemical_formula_sum 'C22 H19 N O2'
_chemical_formula_weight 329.38
_chemical_name_common 2,3-dibenzyl-3-hydroxyisoindolin-1-one
_chemical_name_systematic
;
2,3-dibenzyl-3-hydroxyisoindolin-1-one
;
_space_group_IT_number 2
_symmetry_cell_setting triclinic
_symmetry_space_group_name_Hall '-P 1'
_symmetry_space_group_name_H-M 'P -1'
_atom_sites_solution_hydrogens geom
_atom_sites_solution_primary direct
_atom_sites_solution_secondary difmap
_audit_creation_method SHELXL-97
_cell_angle_alpha 66.775(2)
_cell_angle_beta 74.994(2)
_cell_angle_gamma 74.785(2)
_cell_formula_units_Z 4
_cell_length_a 9.2376(10)
_cell_length_b 14.5788(16)
_cell_length_c 14.9383(17)
_cell_measurement_reflns_used 1156
_cell_measurement_temperature 293(2)
_cell_measurement_theta_max 40.563
_cell_measurement_theta_min 4.855
_cell_volume 1756.3(3)
_computing_cell_refinement 'Bruker SMART'
_computing_data_collection 'Bruker SMART'
_computing_data_reduction 'Bruker SHELXTL'
_computing_molecular_graphics 'Bruker SHELXTL'
_computing_publication_material 'Bruker SHELXTL'
_computing_structure_refinement 'SHELXL-97 (Sheldrick, 1997)'
_computing_structure_solution 'SHELXS-97 (Sheldrick, 1990)'
_diffrn_ambient_temperature 293(2)
_diffrn_measured_fraction_theta_full 0.986
_diffrn_measured_fraction_theta_max 0.986
_diffrn_measurement_device_type 'CCD area detector'
_diffrn_measurement_method 'phi and omega scans'
_diffrn_radiation_monochromator graphite
_diffrn_radiation_source 'fine-focus sealed tube'
_diffrn_radiation_type MoK\a
_diffrn_radiation_wavelength 0.71073
_diffrn_reflns_av_R_equivalents 0.0483
_diffrn_reflns_av_sigmaI/netI 0.1264
_diffrn_reflns_limit_h_max 11
_diffrn_reflns_limit_h_min -10
_diffrn_reflns_limit_k_max 17
_diffrn_reflns_limit_k_min -14
_diffrn_reflns_limit_l_max 18
_diffrn_reflns_limit_l_min -12
_diffrn_reflns_number 9379
_diffrn_reflns_theta_full 25.50
_diffrn_reflns_theta_max 25.50
_diffrn_reflns_theta_min 1.55
_exptl_absorpt_coefficient_mu 0.080
_exptl_absorpt_correction_T_max 1.00000
_exptl_absorpt_correction_T_min 0.76655
_exptl_absorpt_correction_type empirical
_exptl_absorpt_process_details sadabs
_exptl_crystal_colour colorless
_exptl_crystal_density_diffrn 1.246
_exptl_crystal_density_method 'not measured'
_exptl_crystal_description prismatic
_exptl_crystal_F_000 696
_exptl_crystal_size_max 0.269
_exptl_crystal_size_mid 0.134
_exptl_crystal_size_min 0.075
_refine_diff_density_max 0.192
_refine_diff_density_min -0.144
_refine_diff_density_rms 0.039
_refine_ls_extinction_method none
_refine_ls_goodness_of_fit_ref 0.844
_refine_ls_hydrogen_treatment constr
_refine_ls_matrix_type full
_refine_ls_number_parameters 453
_refine_ls_number_reflns 6443
_refine_ls_number_restraints 0
_refine_ls_restrained_S_all 0.844
_refine_ls_R_factor_all 0.1220
_refine_ls_R_factor_gt 0.0516
_refine_ls_shift/su_max 0.016
_refine_ls_shift/su_mean 0.002
_refine_ls_structure_factor_coef Fsqd
_refine_ls_weighting_details 'calc w=1/[\s^2^(Fo^2^)+(0.0304P)^2^+0.0000P] where P=(Fo^2^+2Fc^2^)/3'
_refine_ls_weighting_scheme calc
_refine_ls_wR_factor_gt 0.0884
_refine_ls_wR_factor_ref 0.1038
_reflns_number_gt 2759
_reflns_number_total 6443
_reflns_threshold_expression >2sigma(I)
_cod_data_source_file c004745g.txt
_cod_data_source_block DDDCSYN-ZY-2
_cod_depositor_comments
;
The following automatic conversions were performed:

'_symmetry_cell_setting' value 'Triclinic' changed to 'triclinic'
according to /home/saulius/struct/CIF-dictionaries/cif_core.dic
dictionary named 'cif_core.dic' version 2.4.2 from 2011-04-26.

Automatic conversion script
Id: cif_fix_values 1891 2012-01-12 08:04:46Z andrius 
;
_cod_original_sg_symbol_H-M P-1
_cod_database_code 7212731

loop_
_symmetry_equiv_pos_as_xyz
'x, y, z'
'-x, -y, -z'

loop_
_atom_site_label
_atom_site_type_symbol
_atom_site_fract_x
_atom_site_fract_y
_atom_site_fract_z
_atom_site_U_iso_or_equiv
_atom_site_adp_type
_atom_site_occupancy
_atom_site_symmetry_multiplicity
_atom_site_calc_flag
_atom_site_refinement_flags
N1 N 0.1461(2) 0.84910(14) 0.65862(15) 0.0413(5) Uani 1 1 d .
N2 N 0.3458(2) 0.34938(15) 0.16207(15) 0.0431(5) Uani 1 1 d .
O1 O 0.2830(2) 0.70369(13) 0.75343(13) 0.0625(6) Uani 1 1 d .
O2 O -0.09688(19) 0.94305(12) 0.62028(12) 0.0487(5) Uani 1 1 d .
H2 H -0.1432 0.8956 0.6497 0.073 Uiso 1 1 calc R
O3 O 0.2571(2) 0.20289(14) 0.25950(14) 0.0729(6) Uani 1 1 d .
O4 O 0.54296(18) 0.44420(12) 0.12111(12) 0.0515(5) Uani 1 1 d .
H4 H 0.6030 0.3970 0.1517 0.077 Uiso 1 1 calc R
C1 C 0.1779(3) 0.77743(18) 0.74519(19) 0.0458(7) Uani 1 1 d .
C2 C 0.0200(3) 0.93145(17) 0.67098(18) 0.0410(6) Uani 1 1 d .
C3 C -0.0288(3) 0.89507(17) 0.78204(18) 0.0399(6) Uani 1 1 d .
C4 C 0.0648(3) 0.80527(18) 0.82471(18) 0.0434(7) Uani 1 1 d .
C5 C 0.0416(3) 0.7531(2) 0.9256(2) 0.0596(8) Uani 1 1 d .
H5 H 0.1051 0.6925 0.9538 0.072 Uiso 1 1 calc R
C6 C -0.0794(4) 0.7944(2) 0.9831(2) 0.0681(9) Uani 1 1 d .
H6 H -0.0981 0.7612 1.0513 0.082 Uiso 1 1 calc R
C7 C -0.1730(3) 0.8847(2) 0.9403(2) 0.0690(9) Uani 1 1 d .
H7 H -0.2541 0.9112 0.9802 0.083 Uiso 1 1 calc R
C8 C -0.1482(3) 0.93625(19) 0.8391(2) 0.0535(7) Uani 1 1 d .
H8 H -0.2109 0.9972 0.8107 0.064 Uiso 1 1 calc R
C9 C 0.2318(3) 0.84419(19) 0.56409(18) 0.0509(7) Uani 1 1 d .
H9A H 0.3393 0.8270 0.5680 0.061 Uiso 1 1 calc R
H9B H 0.2143 0.9114 0.5145 0.061 Uiso 1 1 calc R
C10 C 0.1969(3) 0.77041(19) 0.5288(2) 0.0446(7) Uani 1 1 d .
C11 C 0.0899(3) 0.7095(2) 0.5811(2) 0.0556(8) Uani 1 1 d .
H11 H 0.0340 0.7138 0.6412 0.067 Uiso 1 1 calc R
C12 C 0.0644(3) 0.6419(2) 0.5456(2) 0.0668(9) Uani 1 1 d .
H12 H -0.0089 0.6016 0.5819 0.080 Uiso 1 1 calc R
C13 C 0.1449(4) 0.6334(2) 0.4581(3) 0.0776(10) Uani 1 1 d .
H13 H 0.1279 0.5874 0.4348 0.093 Uiso 1 1 calc R
C14 C 0.2521(4) 0.6943(3) 0.4045(2) 0.0839(11) Uani 1 1 d .
H14 H 0.3077 0.6898 0.3444 0.101 Uiso 1 1 calc R
C15 C 0.2769(3) 0.7620(2) 0.4404(2) 0.0653(9) Uani 1 1 d .
H15 H 0.3496 0.8027 0.4037 0.078 Uiso 1 1 calc R
C16 C 0.0703(3) 1.03556(17) 0.62695(19) 0.0493(7) Uani 1 1 d .
H16A H 0.1076 1.0504 0.5567 0.059 Uiso 1 1 calc R
H16B H -0.0184 1.0870 0.6343 0.059 Uiso 1 1 calc R
C17 C 0.1921(3) 1.04442(19) 0.6724(2) 0.0484(7) Uani 1 1 d .
C18 C 0.3444(4) 1.0046(2) 0.6486(2) 0.0686(9) Uani 1 1 d .
H18 H 0.3738 0.9715 0.6030 0.082 Uiso 1 1 calc R
C19 C 0.4554(4) 1.0136(2) 0.6925(3) 0.0873(11) Uani 1 1 d .
H19 H 0.5570 0.9850 0.6776 0.105 Uiso 1 1 calc R
C20 C 0.4127(5) 1.0645(3) 0.7565(3) 0.0912(12) Uani 1 1 d .
H20 H 0.4857 1.0712 0.7852 0.109 Uiso 1 1 calc R
C21 C 0.2643(5) 1.1059(3) 0.7794(3) 0.0933(12) Uani 1 1 d .
H21 H 0.2364 1.1410 0.8233 0.112 Uiso 1 1 calc R
C22 C 0.1533(4) 1.0960(2) 0.7371(2) 0.0709(9) Uani 1 1 d .
H22 H 0.0520 1.1247 0.7530 0.085 Uiso 1 1 calc R
C23 C 0.3052(3) 0.2783(2) 0.2499(2) 0.0504(8) Uani 1 1 d .
C24 C 0.3922(3) 0.43418(17) 0.17128(18) 0.0410(7) Uani 1 1 d .
C25 C 0.3795(3) 0.39995(19) 0.28207(19) 0.0448(7) Uani 1 1 d .
C26 C 0.3292(3) 0.3088(2) 0.3271(2) 0.0483(7) Uani 1 1 d .
C27 C 0.3136(3) 0.2587(2) 0.4278(2) 0.0672(9) Uani 1 1 d .
H27 H 0.2806 0.1967 0.4570 0.081 Uiso 1 1 calc R
C28 C 0.3476(4) 0.3022(3) 0.4837(2) 0.0812(11) Uani 1 1 d .
H28 H 0.3376 0.2696 0.5519 0.097 Uiso 1 1 calc R
C29 C 0.3969(3) 0.3943(3) 0.4400(3) 0.0793(10) Uani 1 1 d .
H29 H 0.4191 0.4231 0.4794 0.095 Uiso 1 1 calc R
C30 C 0.4140(3) 0.4449(2) 0.3375(2) 0.0618(8) Uani 1 1 d .
H30 H 0.4475 0.5068 0.3079 0.074 Uiso 1 1 calc R
C31 C 0.3355(3) 0.3441(2) 0.06930(19) 0.0573(8) Uani 1 1 d .
H31A H 0.3288 0.4123 0.0207 0.069 Uiso 1 1 calc R
H31B H 0.2406 0.3222 0.0783 0.069 Uiso 1 1 calc R
C32 C 0.4606(3) 0.2768(2) 0.0264(2) 0.0508(7) Uani 1 1 d .
C33 C 0.5796(3) 0.2147(2) 0.0736(2) 0.0658(9) Uani 1 1 d .
H33 H 0.5833 0.2128 0.1359 0.079 Uiso 1 1 calc R
C34 C 0.6936(4) 0.1553(2) 0.0292(3) 0.0888(11) Uani 1 1 d .
H34 H 0.7745 0.1150 0.0612 0.107 Uiso 1 1 calc R
C35 C 0.6882(5) 0.1553(3) -0.0619(4) 0.1051(15) Uani 1 1 d .
H35 H 0.7641 0.1146 -0.0914 0.126 Uiso 1 1 calc R
C36 C 0.5687(5) 0.2162(3) -0.1087(3) 0.0977(14) Uani 1 1 d .
H36 H 0.5639 0.2173 -0.1705 0.117 Uiso 1 1 calc R
C37 C 0.4561(4) 0.2756(2) -0.0641(2) 0.0734(10) Uani 1 1 d .
H37 H 0.3753 0.3158 -0.0962 0.088 Uiso 1 1 calc R
C38 C 0.2935(3) 0.53651(17) 0.12511(18) 0.0475(7) Uani 1 1 d .
H38A H 0.3360 0.5892 0.1280 0.057 Uiso 1 1 calc R
H38B H 0.3004 0.5477 0.0558 0.057 Uiso 1 1 calc R
C39 C 0.1263(3) 0.54894(19) 0.17196(19) 0.0468(7) Uani 1 1 d .
C40 C 0.0725(3) 0.6068(2) 0.2309(2) 0.0633(8) Uani 1 1 d .
H40 H 0.1393 0.6379 0.2415 0.076 Uiso 1 1 calc R
C41 C -0.0798(4) 0.6201(2) 0.2753(2) 0.0817(10) Uani 1 1 d .
H41 H -0.1139 0.6596 0.3152 0.098 Uiso 1 1 calc R
C42 C -0.1793(4) 0.5751(3) 0.2601(3) 0.0846(11) Uani 1 1 d .
H42 H -0.2812 0.5835 0.2899 0.101 Uiso 1 1 calc R
C43 C -0.1281(4) 0.5179(2) 0.2008(3) 0.0801(10) Uani 1 1 d .
H43 H -0.1958 0.4877 0.1899 0.096 Uiso 1 1 calc R
C44 C 0.0238(3) 0.5044(2) 0.1568(2) 0.0650(9) Uani 1 1 d .
H44 H 0.0573 0.4651 0.1167 0.078 Uiso 1 1 calc R

loop_
_atom_site_aniso_label
_atom_site_aniso_U_11
_atom_site_aniso_U_22
_atom_site_aniso_U_33
_atom_site_aniso_U_23
_atom_site_aniso_U_13
_atom_site_aniso_U_12
N1 0.0413(13) 0.0407(12) 0.0339(14) -0.0076(11) -0.0093(10) -0.0005(10)
N2 0.0514(14) 0.0417(13) 0.0358(14) -0.0088(11) -0.0080(11) -0.0146(11)
O1 0.0568(13) 0.0547(12) 0.0597(14) -0.0110(10) -0.0206(10) 0.0127(10)
O2 0.0487(12) 0.0505(12) 0.0427(12) -0.0014(9) -0.0195(9) -0.0147(9)
O3 0.0759(15) 0.0558(12) 0.0820(16) -0.0117(11) -0.0032(12) -0.0336(11)
O4 0.0407(11) 0.0534(12) 0.0467(12) -0.0022(9) -0.0077(9) -0.0104(9)
C1 0.0469(18) 0.0414(16) 0.0457(18) -0.0079(15) -0.0164(15) -0.0057(13)
C2 0.0422(16) 0.0366(15) 0.0385(17) -0.0034(13) -0.0140(13) -0.0065(12)
C3 0.0470(17) 0.0397(15) 0.0308(15) -0.0069(13) -0.0081(13) -0.0113(13)
C4 0.0503(18) 0.0441(16) 0.0319(17) -0.0050(13) -0.0122(13) -0.0104(13)
C5 0.069(2) 0.0628(19) 0.0396(19) -0.0030(16) -0.0193(16) -0.0136(16)
C6 0.084(2) 0.083(2) 0.0323(18) -0.0127(18) -0.0028(18) -0.0256(19)
C7 0.073(2) 0.080(2) 0.052(2) -0.0294(19) 0.0048(18) -0.0165(19)
C8 0.0560(19) 0.0539(17) 0.0462(19) -0.0157(15) -0.0069(15) -0.0077(14)
C9 0.0463(17) 0.0564(17) 0.0391(17) -0.0109(14) -0.0040(14) -0.0041(13)
C10 0.0424(17) 0.0453(16) 0.0406(17) -0.0112(14) -0.0127(13) 0.0003(13)
C11 0.059(2) 0.0587(18) 0.0499(19) -0.0253(16) -0.0066(15) -0.0049(15)
C12 0.066(2) 0.065(2) 0.073(2) -0.0323(19) -0.0116(18) -0.0048(16)
C13 0.084(3) 0.082(2) 0.081(3) -0.043(2) -0.026(2) -0.004(2)
C14 0.092(3) 0.106(3) 0.061(2) -0.047(2) -0.006(2) -0.010(2)
C15 0.066(2) 0.076(2) 0.051(2) -0.0269(18) -0.0018(17) -0.0107(17)
C16 0.0500(18) 0.0439(16) 0.0466(18) -0.0044(14) -0.0136(14) -0.0094(13)
C17 0.055(2) 0.0406(16) 0.0460(19) -0.0036(14) -0.0136(15) -0.0167(14)
C18 0.059(2) 0.0584(19) 0.089(3) -0.0236(18) -0.0113(19) -0.0165(17)
C19 0.058(2) 0.073(2) 0.132(4) -0.023(2) -0.032(2) -0.0181(18)
C20 0.093(3) 0.092(3) 0.103(3) -0.023(2) -0.047(3) -0.029(2)
C21 0.121(3) 0.104(3) 0.075(3) -0.037(2) -0.019(3) -0.045(3)
C22 0.076(2) 0.079(2) 0.069(2) -0.030(2) -0.0154(19) -0.0213(18)
C23 0.0444(18) 0.0428(17) 0.054(2) -0.0065(16) -0.0047(15) -0.0113(14)
C24 0.0415(17) 0.0397(15) 0.0378(16) -0.0068(13) -0.0091(13) -0.0096(12)
C25 0.0421(17) 0.0464(17) 0.0395(17) -0.0127(15) -0.0083(13) 0.0001(13)
C26 0.0381(16) 0.0520(17) 0.0390(18) -0.0041(15) -0.0023(13) -0.0056(13)
C27 0.059(2) 0.073(2) 0.045(2) -0.0014(18) -0.0036(16) -0.0079(16)
C28 0.075(2) 0.108(3) 0.041(2) -0.019(2) -0.0072(18) 0.001(2)
C29 0.077(2) 0.108(3) 0.061(3) -0.047(2) -0.0277(19) 0.012(2)
C30 0.063(2) 0.068(2) 0.057(2) -0.0259(18) -0.0162(17) -0.0027(16)
C31 0.066(2) 0.0642(19) 0.050(2) -0.0202(16) -0.0153(16) -0.0210(16)
C32 0.061(2) 0.0527(18) 0.0430(19) -0.0174(15) -0.0007(16) -0.0242(15)
C33 0.072(2) 0.0593(19) 0.067(2) -0.0274(18) -0.0054(19) -0.0112(17)
C34 0.084(3) 0.075(2) 0.112(3) -0.048(2) -0.003(2) -0.0116(19)
C35 0.117(4) 0.089(3) 0.121(4) -0.066(3) 0.030(3) -0.040(3)
C36 0.135(4) 0.116(3) 0.063(3) -0.052(3) 0.022(3) -0.064(3)
C37 0.093(3) 0.087(2) 0.054(2) -0.028(2) 0.0005(19) -0.046(2)
C38 0.0488(18) 0.0432(15) 0.0438(17) -0.0050(13) -0.0117(14) -0.0099(13)
C39 0.0473(18) 0.0405(16) 0.0428(18) -0.0012(14) -0.0164(14) -0.0047(13)
C40 0.054(2) 0.068(2) 0.067(2) -0.0233(18) -0.0156(17) -0.0059(16)
C41 0.071(3) 0.093(3) 0.069(2) -0.028(2) -0.011(2) 0.003(2)
C42 0.048(2) 0.094(3) 0.089(3) -0.016(2) -0.005(2) -0.009(2)
C43 0.055(2) 0.075(2) 0.108(3) -0.019(2) -0.027(2) -0.0147(18)
C44 0.054(2) 0.0584(19) 0.080(2) -0.0199(17) -0.0200(18) -0.0043(16)

loop_
_atom_type_symbol
_atom_type_description
_atom_type_scat_dispersion_real
_atom_type_scat_dispersion_imag
_atom_type_scat_source
C C 0.0033 0.0016 'International Tables Vol C Tables 4.2.6.8 and 6.1.1.4'
H H 0.0000 0.0000 'International Tables Vol C Tables 4.2.6.8 and 6.1.1.4'
N N 0.0061 0.0033 'International Tables Vol C Tables 4.2.6.8 and 6.1.1.4'
O O 0.0106 0.0060 'International Tables Vol C Tables 4.2.6.8 and 6.1.1.4'

loop_
_geom_angle_atom_site_label_1
_geom_angle_atom_site_label_2
_geom_angle_atom_site_label_3
_geom_angle
C1 N1 C9 122.1(2)
C1 N1 C2 113.3(2)
C9 N1 C2 124.5(2)
C23 N2 C31 122.3(2)
C23 N2 C24 113.3(2)
C31 N2 C24 124.36(19)
C2 O2 H2 109.5
C24 O4 H4 109.5
O1 C1 N1 124.9(2)
O1 C1 C4 128.1(2)
N1 C1 C4 107.0(2)
O2 C2 N1 111.5(2)
O2 C2 C3 113.08(19)
N1 C2 C3 101.41(19)
O2 C2 C16 104.94(19)
N1 C2 C16 112.30(19)
C3 C2 C16 113.9(2)
C8 C3 C4 120.6(2)
C8 C3 C2 129.6(2)
C4 C3 C2 109.8(2)
C3 C4 C5 121.8(2)
C3 C4 C1 108.4(2)
C5 C4 C1 129.7(2)
C6 C5 C4 117.5(3)
C6 C5 H5 121.2
C4 C5 H5 121.2
C5 C6 C7 120.6(3)
C5 C6 H6 119.7
C7 C6 H6 119.7
C6 C7 C8 121.2(3)
C6 C7 H7 119.4
C8 C7 H7 119.4
C3 C8 C7 118.2(3)
C3 C8 H8 120.9
C7 C8 H8 120.9
N1 C9 C10 116.6(2)
N1 C9 H9A 108.1
C10 C9 H9A 108.1
N1 C9 H9B 108.1
C10 C9 H9B 108.1
H9A C9 H9B 107.3
C15 C10 C11 117.9(3)
C15 C10 C9 118.6(2)
C11 C10 C9 123.5(2)
C10 C11 C12 120.9(3)
C10 C11 H11 119.6
C12 C11 H11 119.6
C13 C12 C11 120.9(3)
C13 C12 H12 119.5
C11 C12 H12 119.5
C12 C13 C14 118.9(3)
C12 C13 H13 120.5
C14 C13 H13 120.5
C13 C14 C15 119.9(3)
C13 C14 H14 120.1
C15 C14 H14 120.1
C10 C15 C14 121.5(3)
C10 C15 H15 119.2
C14 C15 H15 119.2
C17 C16 C2 115.4(2)
C17 C16 H16A 108.4
C2 C16 H16A 108.4
C17 C16 H16B 108.4
C2 C16 H16B 108.4
H16A C16 H16B 107.5
C22 C17 C18 118.1(3)
C22 C17 C16 119.8(3)
C18 C17 C16 122.1(3)
C17 C18 C19 120.8(3)
C17 C18 H18 119.6
C19 C18 H18 119.6
C20 C19 C18 119.4(3)
C20 C19 H19 120.3
C18 C19 H19 120.3
C19 C20 C21 120.7(4)
C19 C20 H20 119.6
C21 C20 H20 119.6
C20 C21 C22 120.2(4)
C20 C21 H21 119.9
C22 C21 H21 119.9
C17 C22 C21 120.8(3)
C17 C22 H22 119.6
C21 C22 H22 119.6
O3 C23 N2 124.1(3)
O3 C23 C26 128.7(3)
N2 C23 C26 107.2(2)
O4 C24 N2 111.11(19)
O4 C24 C25 112.0(2)
N2 C24 C25 101.01(18)
O4 C24 C38 105.51(18)
N2 C24 C38 112.6(2)
C25 C24 C38 114.8(2)
C30 C25 C26 120.4(3)
C30 C25 C24 129.4(3)
C26 C25 C24 110.1(2)
C27 C26 C25 121.9(3)
C27 C26 C23 129.8(3)
C25 C26 C23 108.3(2)
C28 C27 C26 118.4(3)
C28 C27 H27 120.8
C26 C27 H27 120.8
C27 C28 C29 120.6(3)
C27 C28 H28 119.7
C29 C28 H28 119.7
C28 C29 C30 121.1(3)
C28 C29 H29 119.5
C30 C29 H29 119.5
C25 C30 C29 117.6(3)
C25 C30 H30 121.2
C29 C30 H30 121.2
N2 C31 C32 117.9(2)
N2 C31 H31A 107.8
C32 C31 H31A 107.8
N2 C31 H31B 107.8
C32 C31 H31B 107.8
H31A C31 H31B 107.2
C37 C32 C33 118.2(3)
C37 C32 C31 118.3(3)
C33 C32 C31 123.5(3)
C32 C33 C34 120.7(3)
C32 C33 H33 119.6
C34 C33 H33 119.6
C35 C34 C33 120.5(4)
C35 C34 H34 119.8
C33 C34 H34 119.8
C36 C35 C34 119.0(4)
C36 C35 H35 120.5
C34 C35 H35 120.5
C35 C36 C37 120.1(4)
C35 C36 H36 119.9
C37 C36 H36 119.9
C32 C37 C36 121.5(4)
C32 C37 H37 119.3
C36 C37 H37 119.3
C39 C38 C24 116.15(19)
C39 C38 H38A 108.2
C24 C38 H38A 108.2
C39 C38 H38B 108.2
C24 C38 H38B 108.2
H38A C38 H38B 107.4
C40 C39 C44 118.0(3)
C40 C39 C38 119.6(3)
C44 C39 C38 122.5(3)
C39 C40 C41 121.4(3)
C39 C40 H40 119.3
C41 C40 H40 119.3
C42 C41 C40 119.9(3)
C42 C41 H41 120.1
C40 C41 H41 120.1
C41 C42 C43 119.5(3)
C41 C42 H42 120.2
C43 C42 H42 120.2
C42 C43 C44 120.5(3)
C42 C43 H43 119.7
C44 C43 H43 119.7
C43 C44 C39 120.6(3)
C43 C44 H44 119.7
C39 C44 H44 119.7

loop_
_geom_bond_atom_site_label_1
_geom_bond_atom_site_label_2
_geom_bond_distance
N1 C1 1.349(3)
N1 C9 1.448(3)
N1 C2 1.471(3)
N2 C23 1.346(3)
N2 C31 1.446(3)
N2 C24 1.475(3)
O1 C1 1.234(3)
O2 C2 1.412(3)
O2 H2 0.8200
O3 C23 1.235(3)
O4 C24 1.415(2)
O4 H4 0.8200
C1 C4 1.477(3)
C2 C3 1.510(3)
C2 C16 1.542(3)
C3 C8 1.369(3)
C3 C4 1.379(3)
C4 C5 1.382(3)
C5 C6 1.380(3)
C5 H5 0.9300
C6 C7 1.384(4)
C6 H6 0.9300
C7 C8 1.385(4)
C7 H7 0.9300
C8 H8 0.9300
C9 C10 1.502(3)
C9 H9A 0.9700
C9 H9B 0.9700
C10 C15 1.371(3)
C10 C11 1.375(3)
C11 C12 1.381(3)
C11 H11 0.9300
C12 C13 1.361(4)
C12 H12 0.9300
C13 C14 1.378(4)
C13 H13 0.9300
C14 C15 1.383(4)
C14 H14 0.9300
C15 H15 0.9300
C16 C17 1.511(3)
C16 H16A 0.9700
C16 H16B 0.9700
C17 C22 1.371(3)
C17 C18 1.385(3)
C18 C19 1.409(4)
C18 H18 0.9300
C19 C20 1.354(4)
C19 H19 0.9300
C20 C21 1.359(4)
C20 H20 0.9300
C21 C22 1.399(4)
C21 H21 0.9300
C22 H22 0.9300
C23 C26 1.472(4)
C24 C25 1.510(3)
C24 C38 1.528(3)
C25 C30 1.375(3)
C25 C26 1.376(3)
C26 C27 1.376(4)
C27 C28 1.362(4)
C27 H27 0.9300
C28 C29 1.383(4)
C28 H28 0.9300
C29 C30 1.400(4)
C29 H29 0.9300
C30 H30 0.9300
C31 C32 1.492(3)
C31 H31A 0.9700
C31 H31B 0.9700
C32 C37 1.371(4)
C32 C33 1.378(4)
C33 C34 1.383(4)
C33 H33 0.9300
C34 C35 1.375(5)
C34 H34 0.9300
C35 C36 1.375(5)
C35 H35 0.9300
C36 C37 1.378(4)
C36 H36 0.9300
C37 H37 0.9300
C38 C39 1.517(3)
C38 H38A 0.9700
C38 H38B 0.9700
C39 C40 1.369(3)
C39 C44 1.385(3)
C40 C41 1.389(4)
C40 H40 0.9300
C41 C42 1.368(4)
C41 H41 0.9300
C42 C43 1.364(4)
C42 H42 0.9300
C43 C44 1.386(4)
C43 H43 0.9300
C44 H44 0.9300

loop_
_geom_hbond_atom_site_label_D
_geom_hbond_atom_site_label_H
_geom_hbond_atom_site_label_A
_geom_hbond_distance_DH
_geom_hbond_distance_HA
_geom_hbond_distance_DA
_geom_hbond_angle_DHA
_geom_hbond_site_symmetry_A
O4 H4 O1 0.82 1.90 2.702(2) 167.3 2_666
O2 H2 O3 0.82 1.88 2.684(2) 167.4 2_566

loop_
_geom_torsion_atom_site_label_1
_geom_torsion_atom_site_label_2
_geom_torsion_atom_site_label_3
_geom_torsion_atom_site_label_4
_geom_torsion
C9 N1 C1 O1 2.3(4)
C2 N1 C1 O1 -176.7(2)
C9 N1 C1 C4 -177.9(2)
C2 N1 C1 C4 3.1(3)
C1 N1 C2 O2 -123.9(2)
C9 N1 C2 O2 57.2(3)
C1 N1 C2 C3 -3.3(3)
C9 N1 C2 C3 177.8(2)
C1 N1 C2 C16 118.7(2)
C9 N1 C2 C16 -60.3(3)
O2 C2 C3 C8 -56.1(3)
N1 C2 C3 C8 -175.5(2)
C16 C2 C3 C8 63.6(3)
O2 C2 C3 C4 121.6(2)
N1 C2 C3 C4 2.2(3)
C16 C2 C3 C4 -118.7(2)
C8 C3 C4 C5 0.6(4)
C2 C3 C4 C5 -177.4(2)
C8 C3 C4 C1 177.4(2)
C2 C3 C4 C1 -0.5(3)
O1 C1 C4 C3 178.2(3)
N1 C1 C4 C3 -1.6(3)
O1 C1 C4 C5 -5.2(5)
N1 C1 C4 C5 175.0(2)
C3 C4 C5 C6 -0.2(4)
C1 C4 C5 C6 -176.3(3)
C4 C5 C6 C7 0.0(4)
C5 C6 C7 C8 -0.2(5)
C4 C3 C8 C7 -0.7(4)
C2 C3 C8 C7 176.8(2)
C6 C7 C8 C3 0.5(4)
C1 N1 C9 C10 76.6(3)
C2 N1 C9 C10 -104.6(3)
N1 C9 C10 C15 -179.0(2)
N1 C9 C10 C11 0.1(4)
C15 C10 C11 C12 0.1(4)
C9 C10 C11 C12 -179.0(2)
C10 C11 C12 C13 0.4(4)
C11 C12 C13 C14 -0.6(5)
C12 C13 C14 C15 0.4(5)
C11 C10 C15 C14 -0.2(4)
C9 C10 C15 C14 178.9(3)
C13 C14 C15 C10 0.0(5)
O2 C2 C16 C17 177.6(2)
N1 C2 C16 C17 -61.1(3)
C3 C2 C16 C17 53.4(3)
C2 C16 C17 C22 -103.9(3)
C2 C16 C17 C18 78.2(3)
C22 C17 C18 C19 2.3(4)
C16 C17 C18 C19 -179.7(3)
C17 C18 C19 C20 -1.9(5)
C18 C19 C20 C21 0.6(5)
C19 C20 C21 C22 0.3(6)
C18 C17 C22 C21 -1.5(4)
C16 C17 C22 C21 -179.4(3)
C20 C21 C22 C17 0.2(5)
C31 N2 C23 O3 0.4(4)
C24 N2 C23 O3 177.1(2)
C31 N2 C23 C26 -179.4(2)
C24 N2 C23 C26 -2.7(3)
C23 N2 C24 O4 121.4(2)
C31 N2 C24 O4 -62.0(3)
C23 N2 C24 C25 2.4(3)
C31 N2 C24 C25 179.0(2)
C23 N2 C24 C38 -120.5(2)
C31 N2 C24 C38 56.2(3)
O4 C24 C25 C30 58.6(3)
N2 C24 C25 C30 177.0(3)
C38 C24 C25 C30 -61.7(4)
O4 C24 C25 C26 -119.5(2)
N2 C24 C25 C26 -1.1(3)
C38 C24 C25 C26 120.2(2)
C30 C25 C26 C27 -1.0(4)
C24 C25 C26 C27 177.3(2)
C30 C25 C26 C23 -178.6(2)
C24 C25 C26 C23 -0.3(3)
O3 C23 C26 C27 4.6(5)
N2 C23 C26 C27 -175.6(3)
O3 C23 C26 C25 -178.0(2)
N2 C23 C26 C25 1.8(3)
C25 C26 C27 C28 0.8(4)
C23 C26 C27 C28 177.9(3)
C26 C27 C28 C29 -0.1(5)
C27 C28 C29 C30 -0.4(5)
C26 C25 C30 C29 0.4(4)
C24 C25 C30 C29 -177.5(3)
C28 C29 C30 C25 0.2(4)
C23 N2 C31 C32 -80.9(3)
C24 N2 C31 C32 102.8(3)
N2 C31 C32 C37 -176.4(2)
N2 C31 C32 C33 4.4(4)
C37 C32 C33 C34 1.9(4)
C31 C32 C33 C34 -178.9(2)
C32 C33 C34 C35 -1.5(5)
C33 C34 C35 C36 0.8(5)
C34 C35 C36 C37 -0.4(6)
C33 C32 C37 C36 -1.5(4)
C31 C32 C37 C36 179.2(2)
C35 C36 C37 C32 0.8(5)
O4 C24 C38 C39 -175.2(2)
N2 C24 C38 C39 63.5(3)
C25 C24 C38 C39 -51.3(3)
C24 C38 C39 C40 105.0(3)
C24 C38 C39 C44 -75.6(3)
C44 C39 C40 C41 0.6(4)
C38 C39 C40 C41 -180.0(2)
C39 C40 C41 C42 -0.2(5)
C40 C41 C42 C43 -0.4(5)
C41 C42 C43 C44 0.5(5)
C42 C43 C44 C39 -0.1(5)
C40 C39 C44 C43 -0.5(4)
C38 C39 C44 C43 -179.8(2)
